data_4317398
loop_
_publ_author_name
'Cai-Ming Liu'
'Yang-Long Hou'
'Jing Zhang'
'Song Gao'

_publ_section_title
;
 Hydrothermal Synthesis and Crystal Structure of a Novel Two-Dimensional
 Vanadium Oxide Complex with a 6,14-Net Sinusoidal Ruffling Anionic Layer:
 [Ni(phen)2V4O11] (phen = 1,10-Phenanthroline)
;
_journal_name_full 'Inorganic Chemistry'
_journal_page_first 140
_journal_page_last 143
_journal_paper_doi 10.1021/ic010735k
_journal_volume 41
_journal_year 2002
_chemical_formula_sum 'C16 H10.67 N2.67 Ni0.67 O5.67 V2'
_chemical_formula_weight 471.96
_chemical_name_systematic
;
   ?
;
_space_group_IT_number 2
_symmetry_cell_setting triclinic
_symmetry_space_group_name_Hall '-P 1'
_symmetry_space_group_name_H-M 'P -1'
_atom_sites_solution_hydrogens geom
_atom_sites_solution_primary direct
_atom_sites_solution_secondary difmap
_audit_creation_method SHELXL-97
_cell_angle_alpha 83.35(3)
_cell_angle_beta 72.61(3)
_cell_angle_gamma 76.12(3)
_cell_formula_units_Z 3
_cell_length_a 10.108(2)
_cell_length_b 11.168(2)
_cell_length_c 11.749(2)
_cell_measurement_reflns_used 24679
_cell_measurement_temperature 293(2)
_cell_volume 1227.3(5)
_computing_cell_refinement 'HKL Scalepack (Otwinowski & Minor, 1997)'
_computing_data_collection 'KappaCCD (Nonius B. V., 1998)'
_computing_data_reduction 'HKL Denzo (Otwinowski & Minor, 1997) & maXus (Mackay et al., 1998)'
_computing_molecular_graphics 'Bruker SHELXTL V5.1 (Sheldrick, 1998)'
_computing_publication_material 'SHELXL-97 (Sheldrick, 1997)'
_computing_structure_refinement 'SHELXL-97 (Sheldrick, 1997)'
_computing_structure_solution 'SHELXS-97 (Sheldrick, 1990)'
_diffrn_ambient_temperature 293(2)
_diffrn_detector_area_resol_mean 0.76
_diffrn_measured_fraction_theta_full 0.943
_diffrn_measured_fraction_theta_max 0.943
_diffrn_measurement_device_type 'NONIUS KappaCCD'
_diffrn_measurement_method CCD
_diffrn_radiation_monochromator graphite
_diffrn_radiation_source 'fine-focus sealed tube'
_diffrn_radiation_type MoK\a
_diffrn_radiation_wavelength 0.71073
_diffrn_reflns_av_R_equivalents 0.0308
_diffrn_reflns_av_sigmaI/netI 0.0303
_diffrn_reflns_limit_h_max 14
_diffrn_reflns_limit_h_min -13
_diffrn_reflns_limit_k_max 15
_diffrn_reflns_limit_k_min -15
_diffrn_reflns_limit_l_max 16
_diffrn_reflns_limit_l_min -16
_diffrn_reflns_number 24679
_diffrn_reflns_theta_full 30.04
_diffrn_reflns_theta_max 30.04
_diffrn_reflns_theta_min 3.51
_exptl_absorpt_coefficient_mu 1.925
_exptl_absorpt_correction_T_max 0.625
_exptl_absorpt_correction_T_min 0.577
_exptl_absorpt_correction_type empirical
_exptl_crystal_colour yellow-green
_exptl_crystal_density_diffrn 1.916
_exptl_crystal_density_method 'not measured'
_exptl_crystal_description block
_exptl_crystal_F_000 706
_exptl_crystal_size_max 0.40
_exptl_crystal_size_mid 0.32
_exptl_crystal_size_min 0.25
_refine_diff_density_max 0.610
_refine_diff_density_min -1.112
_refine_diff_density_rms 0.085
_refine_ls_extinction_method none
_refine_ls_goodness_of_fit_ref 1.020
_refine_ls_hydrogen_treatment mixed
_refine_ls_matrix_type full
_refine_ls_number_parameters 371
_refine_ls_number_reflns 6784
_refine_ls_number_restraints 0
_refine_ls_restrained_S_all 1.020
_refine_ls_R_factor_all 0.0412
_refine_ls_R_factor_gt 0.0341
_refine_ls_shift/su_max 0.001
_refine_ls_shift/su_mean 0.000
_refine_ls_structure_factor_coef Fsqd
_refine_ls_weighting_details 'calc w=1/[\s^2^(Fo^2^)+(0.0502P)^2^+0.9698P] where P=(Fo^2^+2Fc^2^)/3'
_refine_ls_weighting_scheme calc
_refine_ls_wR_factor_gt 0.0889
_refine_ls_wR_factor_ref 0.0936
_reflns_number_gt 5971
_reflns_number_total 6784
_reflns_threshold_expression >2sigma(I)
_cod_data_source_file ic010735k_2.cif
_cod_data_source_block last
_cod_original_cell_volume 1227.2(4)
_cod_database_code 4317398

loop_
_symmetry_equiv_pos_as_xyz
'x, y, z'
'-x, -y, -z'

loop_
_atom_site_label
_atom_site_type_symbol
_atom_site_fract_x
_atom_site_fract_y
_atom_site_fract_z
_atom_site_U_iso_or_equiv
_atom_site_adp_type
_atom_site_occupancy
_atom_site_symmetry_multiplicity
_atom_site_calc_flag
_atom_site_refinement_flags
_atom_site_disorder_assembly
_atom_site_disorder_group
Ni1 Ni 0.35560(2) 0.24233(2) -0.21772(2) 0.02001(7) Uani 1 1 d . . .
V1 V 0.17928(4) -0.00903(4) -0.09023(4) 0.01898(8) Uani 0.90 1 d P . .
V1' V 0.1425(8) 0.0246(7) -0.1148(7) 0.063(2) Uiso 0.10 1 d P . .
V2 V 0.31747(3) -0.11610(3) -0.37116(3) 0.02308(8) Uani 1 1 d . . .
V3 V 0.33226(3) 0.15079(3) -0.50271(3) 0.02284(8) Uani 1 1 d . . .
C1 C 0.4715(2) 0.47365(18) -0.34583(18) 0.0269(4) Uani 1 1 d . . .
H1B H 0.3774 0.5153 -0.3344 0.032 Uiso 1 1 calc R . .
C2 C 0.5785(2) 0.5382(2) -0.4000(2) 0.0313(4) Uani 1 1 d . . .
H2A H 0.5554 0.6217 -0.4218 0.038 Uiso 1 1 calc R . .
C3 C 0.7174(2) 0.4778(2) -0.42062(19) 0.0301(4) Uani 1 1 d . . .
H3A H 0.7895 0.5196 -0.4572 0.036 Uiso 1 1 calc R . .
C4 C 0.7506(2) 0.35193(19) -0.38617(18) 0.0261(4) Uani 1 1 d . . .
C5 C 0.8923(2) 0.2805(2) -0.4068(2) 0.0370(5) Uani 1 1 d . . .
H5A H 0.9679 0.3175 -0.4463 0.044 Uiso 1 1 calc R . .
C6 C 0.9186(2) 0.1604(2) -0.3701(3) 0.0423(6) Uani 1 1 d . . .
H6A H 1.0118 0.1157 -0.3847 0.051 Uiso 1 1 calc R . .
C7 C 0.8042(2) 0.1009(2) -0.3089(2) 0.0328(5) Uani 1 1 d . . .
C8 C 0.8261(3) -0.0243(2) -0.2694(3) 0.0454(6) Uani 1 1 d . . .
H8A H 0.9175 -0.0724 -0.2808 0.054 Uiso 1 1 calc R . .
C9 C 0.7111(3) -0.0737(2) -0.2142(3) 0.0453(6) Uani 1 1 d . . .
H9A H 0.7237 -0.1566 -0.1889 0.054 Uiso 1 1 calc R . .
C10 C 0.5738(2) -0.0001(2) -0.1955(2) 0.0348(5) Uani 1 1 d . . .
H10A H 0.4967 -0.0354 -0.1561 0.042 Uiso 1 1 calc R . .
C11 C 0.6638(2) 0.16753(18) -0.28871(18) 0.0241(4) Uani 1 1 d . . .
C12 C 0.6360(2) 0.29509(17) -0.32885(17) 0.0219(3) Uani 1 1 d . . .
C13 C 0.1084(2) 0.4287(2) -0.2829(2) 0.0378(5) Uani 1 1 d . . .
H13A H 0.1127 0.3739 -0.3384 0.045 Uiso 1 1 calc R . .
C14 C 0.0176(3) 0.5455(3) -0.2802(3) 0.0523(8) Uani 1 1 d . . .
H14A H -0.0374 0.5675 -0.3333 0.063 Uiso 1 1 calc R . .
C15 C 0.0105(3) 0.6266(3) -0.1995(3) 0.0544(8) Uani 1 1 d . . .
H15A H -0.0487 0.7046 -0.1983 0.065 Uiso 1 1 calc R . .
C16 C 0.0923(3) 0.5931(2) -0.1177(2) 0.0402(6) Uani 1 1 d . . .
C17 C 0.0919(3) 0.6711(2) -0.0290(3) 0.0559(8) Uani 1 1 d . . .
H17A H 0.0334 0.7496 -0.0224 0.067 Uiso 1 1 calc R . .
C18 C 0.1745(4) 0.6331(3) 0.0449(3) 0.0563(9) Uani 1 1 d . . .
H18A H 0.1723 0.6858 0.1015 0.068 Uiso 1 1 calc R . .
C19 C 0.2658(3) 0.5129(2) 0.0377(2) 0.0419(6) Uani 1 1 d . . .
C20 C 0.3560(4) 0.4668(3) 0.1114(2) 0.0550(8) Uani 1 1 d . . .
H20A H 0.3574 0.5150 0.1703 0.066 Uiso 1 1 calc R . .
C21 C 0.4412(3) 0.3515(3) 0.0961(2) 0.0507(7) Uani 1 1 d . . .
H21A H 0.4996 0.3201 0.1454 0.061 Uiso 1 1 calc R . .
C22 C 0.4400(3) 0.2810(2) 0.0060(2) 0.0371(5) Uani 1 1 d . . .
H22A H 0.5009 0.2037 -0.0054 0.044 Uiso 1 1 calc R . .
C23 C 0.2684(2) 0.43402(19) -0.04816(18) 0.0281(4) Uani 1 1 d . . .
C24 C 0.1797(2) 0.47386(18) -0.12611(19) 0.0274(4) Uani 1 1 d . . .
N1 N 0.49845(17) 0.35527(15) -0.30998(14) 0.0221(3) Uani 1 1 d . . .
N2 N 0.54961(17) 0.11795(15) -0.23177(16) 0.0244(3) Uani 1 1 d . . .
N3 N 0.18839(17) 0.39406(16) -0.20852(15) 0.0255(3) Uani 1 1 d . . .
N4 N 0.35532(18) 0.31991(16) -0.06403(15) 0.0253(3) Uani 1 1 d . . .
O1 O 0.22337(17) 0.12686(14) -0.12750(15) 0.0354(4) Uani 1 1 d . . .
O2 O 0.0000 0.0000 0.0000 0.0351(5) Uani 1 2 d S . .
O3 O 0.2854(2) -0.0915(2) -0.0205(2) 0.0543(5) Uani 1 1 d . . .
O4 O 0.2086(2) -0.08646(17) -0.22715(16) 0.0437(4) Uani 1 1 d . . .
O5 O 0.2904(2) -0.23968(15) -0.40774(16) 0.0386(4) Uani 1 1 d . . .
O6 O 0.27544(17) 0.00454(14) -0.47493(15) 0.0330(3) Uani 1 1 d . . .
O7 O 0.21330(17) 0.25551(15) -0.54485(16) 0.0356(4) Uani 1 1 d . . .
O8 O 0.50129(16) 0.13777(16) -0.61898(14) 0.0341(3) Uani 1 1 d . . .
O9 O 0.34867(17) 0.19031(16) -0.37777(14) 0.0357(4) Uani 1 1 d . . .

loop_
_atom_site_aniso_label
_atom_site_aniso_U_11
_atom_site_aniso_U_22
_atom_site_aniso_U_33
_atom_site_aniso_U_23
_atom_site_aniso_U_13
_atom_site_aniso_U_12
Ni1 0.01780(12) 0.01713(12) 0.02357(13) -0.00050(9) -0.00263(9) -0.00520(9)
V1 0.01423(16) 0.01714(17) 0.02116(17) 0.00081(13) 0.00214(14) -0.00490(13)
V2 0.02143(16) 0.02132(16) 0.02321(16) -0.00506(12) 0.00220(12) -0.00731(12)
V3 0.01966(15) 0.02262(16) 0.02454(16) -0.00243(12) -0.00176(13) -0.00639(12)
C1 0.0267(9) 0.0238(9) 0.0283(10) 0.0037(7) -0.0059(8) -0.0065(7)
C2 0.0379(11) 0.0235(10) 0.0328(11) 0.0063(8) -0.0079(9) -0.0132(8)
C3 0.0320(10) 0.0314(10) 0.0283(10) 0.0054(8) -0.0042(8) -0.0186(8)
C4 0.0237(9) 0.0287(10) 0.0265(9) -0.0001(7) -0.0034(8) -0.0121(8)
C5 0.0218(9) 0.0394(12) 0.0472(13) 0.0024(10) -0.0022(9) -0.0135(9)
C6 0.0189(9) 0.0399(13) 0.0615(16) 0.0032(11) -0.0032(10) -0.0067(9)
C7 0.0203(9) 0.0302(10) 0.0448(12) 0.0017(9) -0.0057(9) -0.0060(8)
C8 0.0246(10) 0.0311(12) 0.0702(18) 0.0089(11) -0.0078(11) 0.0008(9)
C9 0.0312(11) 0.0246(11) 0.0696(18) 0.0125(11) -0.0074(12) -0.0016(9)
C10 0.0271(10) 0.0235(10) 0.0492(13) 0.0067(9) -0.0056(10) -0.0074(8)
C11 0.0196(8) 0.0234(9) 0.0282(9) -0.0009(7) -0.0038(7) -0.0064(7)
C12 0.0216(8) 0.0224(9) 0.0224(8) -0.0011(7) -0.0041(7) -0.0085(7)
C13 0.0267(10) 0.0501(14) 0.0344(11) 0.0072(10) -0.0097(9) -0.0072(9)
C14 0.0311(12) 0.0580(18) 0.0556(17) 0.0227(14) -0.0116(12) 0.0003(12)
C15 0.0364(13) 0.0346(13) 0.0686(19) 0.0176(13) 0.0003(13) 0.0081(10)
C16 0.0320(11) 0.0222(10) 0.0502(14) 0.0015(9) 0.0081(10) -0.0020(8)
C17 0.0517(16) 0.0235(11) 0.070(2) -0.0124(12) 0.0184(15) -0.0052(11)
C18 0.0637(19) 0.0397(14) 0.0560(17) -0.0256(13) 0.0146(15) -0.0221(14)
C19 0.0506(14) 0.0397(13) 0.0323(11) -0.0121(10) 0.0072(11) -0.0230(11)
C20 0.073(2) 0.073(2) 0.0305(12) -0.0106(13) -0.0073(13) -0.0430(17)
C21 0.0618(18) 0.070(2) 0.0332(13) 0.0065(12) -0.0217(13) -0.0323(16)
C22 0.0400(12) 0.0429(13) 0.0316(11) 0.0096(9) -0.0140(10) -0.0156(10)
C23 0.0313(10) 0.0253(9) 0.0246(9) -0.0029(7) 0.0015(8) -0.0114(8)
C24 0.0239(9) 0.0215(9) 0.0293(10) 0.0019(7) 0.0030(8) -0.0054(7)
N1 0.0208(7) 0.0227(8) 0.0227(7) 0.0005(6) -0.0041(6) -0.0077(6)
N2 0.0202(7) 0.0196(7) 0.0309(8) 0.0009(6) -0.0034(7) -0.0054(6)
N3 0.0199(7) 0.0254(8) 0.0276(8) 0.0014(6) -0.0027(7) -0.0043(6)
N4 0.0277(8) 0.0256(8) 0.0223(8) 0.0013(6) -0.0043(7) -0.0098(6)
O1 0.0301(8) 0.0278(8) 0.0423(9) -0.0011(6) 0.0056(7) -0.0152(6)
O2 0.0255(10) 0.0360(12) 0.0350(12) -0.0077(9) 0.0114(9) -0.0128(9)
O3 0.0420(10) 0.0517(12) 0.0682(14) 0.0195(10) -0.0231(10) -0.0091(9)
O4 0.0434(9) 0.0450(10) 0.0344(9) -0.0163(7) 0.0148(7) -0.0196(8)
O5 0.0490(10) 0.0277(8) 0.0413(9) -0.0073(7) -0.0087(8) -0.0148(7)
O6 0.0353(8) 0.0271(7) 0.0396(8) 0.0013(6) -0.0121(7) -0.0117(6)
O7 0.0254(7) 0.0304(8) 0.0473(9) 0.0043(7) -0.0072(7) -0.0058(6)
O8 0.0236(7) 0.0435(9) 0.0307(8) -0.0030(7) -0.0010(6) -0.0067(6)
O9 0.0360(9) 0.0419(9) 0.0305(8) -0.0096(7) -0.0024(7) -0.0160(7)

loop_
_atom_type_symbol
_atom_type_description
_atom_type_scat_dispersion_real
_atom_type_scat_dispersion_imag
_atom_type_scat_source
C C 0.0033 0.0016 'International Tables Vol C Tables 4.2.6.8 and 6.1.1.4'
H H 0.0000 0.0000 'International Tables Vol C Tables 4.2.6.8 and 6.1.1.4'
N N 0.0061 0.0033 'International Tables Vol C Tables 4.2.6.8 and 6.1.1.4'
O O 0.0106 0.0060 'International Tables Vol C Tables 4.2.6.8 and 6.1.1.4'
V V 0.3005 0.5294 'International Tables Vol C Tables 4.2.6.8 and 6.1.1.4'
Ni Ni 0.3393 1.1124 'International Tables Vol C Tables 4.2.6.8 and 6.1.1.4'

loop_
_geom_angle_atom_site_label_1
_geom_angle_atom_site_label_2
_geom_angle_atom_site_label_3
_geom_angle
_geom_angle_site_symmetry_1
_geom_angle_site_symmetry_3
_geom_angle_publ_flag
O9 Ni1 O1 90.06(7) . . ?
O9 Ni1 N3 93.92(8) . . ?
O1 Ni1 N3 92.94(7) . . ?
O9 Ni1 N2 90.73(8) . . ?
O1 Ni1 N2 98.37(7) . . ?
N3 Ni1 N2 167.77(7) . . ?
O9 Ni1 N4 172.20(7) . . ?
O1 Ni1 N4 94.83(7) . . ?
N3 Ni1 N4 79.78(8) . . ?
N2 Ni1 N4 94.57(8) . . ?
O9 Ni1 N1 90.11(7) . . ?
O1 Ni1 N1 177.72(6) . . ?
N3 Ni1 N1 89.32(7) . . ?
N2 Ni1 N1 79.36(7) . . ?
N4 Ni1 N1 85.25(7) . . ?
V1' V1 O3 174.9(8) . . ?
V1' V1 O1 66.9(8) . . ?
O3 V1 O1 108.21(10) . . ?
V1' V1 O2 72.3(8) . . ?
O3 V1 O2 109.42(8) . . ?
O1 V1 O2 114.01(7) . . ?
V1' V1 O4 76.6(8) . . ?
O3 V1 O4 106.84(11) . . ?
O1 V1 O4 108.33(9) . . ?
O2 V1 O4 109.76(7) . . ?
V1 V1' O1 92.7(9) . . ?
V1 V1' O2 88.8(8) . . ?
O1 V1' O2 126.9(5) . . ?
V1 V1' O4 85.0(8) . . ?
O1 V1' O4 117.1(5) . . ?
O2 V1' O4 115.9(4) . . ?
V1 V1' O3 3.7(6) . . ?
O1 V1' O3 89.1(4) . . ?
O2 V1' O3 90.2(3) . . ?
O4 V1' O3 87.6(3) . . ?
O5 V2 O4 107.26(9) . . ?
O5 V2 O8 108.73(9) . 2_654 ?
O4 V2 O8 112.49(9) . 2_654 ?
O5 V2 O6 108.23(9) . . ?
O4 V2 O6 111.62(9) . . ?
O8 V2 O6 108.39(8) 2_654 . ?
O7 V3 O9 109.10(10) . . ?
O7 V3 O6 109.17(8) . . ?
O9 V3 O6 108.67(8) . . ?
O7 V3 O8 109.11(9) . . ?
O9 V3 O8 109.91(8) . . ?
O6 V3 O8 110.86(8) . . ?
N1 C1 C2 122.78(19) . . ?
C3 C2 C1 119.44(19) . . ?
C2 C3 C4 119.58(19) . . ?
C3 C4 C12 117.15(19) . . ?
C3 C4 C5 123.50(19) . . ?
C12 C4 C5 119.34(19) . . ?
C6 C5 C4 121.2(2) . . ?
C5 C6 C7 120.7(2) . . ?
C11 C7 C8 117.4(2) . . ?
C11 C7 C6 119.7(2) . . ?
C8 C7 C6 122.9(2) . . ?
C9 C8 C7 118.8(2) . . ?
C8 C9 C10 120.2(2) . . ?
N2 C10 C9 122.4(2) . . ?
N2 C11 C7 123.33(19) . . ?
N2 C11 C12 117.14(17) . . ?
C7 C11 C12 119.53(18) . . ?
N1 C12 C4 122.91(18) . . ?
N1 C12 C11 117.57(17) . . ?
C4 C12 C11 119.52(18) . . ?
N3 C13 C14 121.9(3) . . ?
C15 C14 C13 119.6(3) . . ?
C14 C15 C16 120.4(2) . . ?
C24 C16 C15 116.2(3) . . ?
C24 C16 C17 119.0(3) . . ?
C15 C16 C17 124.8(3) . . ?
C18 C17 C16 121.3(2) . . ?
C17 C18 C19 121.0(3) . . ?
C23 C19 C20 116.6(3) . . ?
C23 C19 C18 119.0(3) . . ?
C20 C19 C18 124.3(3) . . ?
C21 C20 C19 119.9(2) . . ?
C20 C21 C22 119.5(3) . . ?
N4 C22 C21 122.6(3) . . ?
N4 C23 C19 123.1(2) . . ?
N4 C23 C24 116.91(18) . . ?
C19 C23 C24 120.0(2) . . ?
N3 C24 C16 123.1(2) . . ?
N3 C24 C23 117.29(18) . . ?
C16 C24 C23 119.6(2) . . ?
C1 N1 C12 118.09(17) . . ?
C1 N1 Ni1 129.42(14) . . ?
C12 N1 Ni1 112.44(12) . . ?
C10 N2 C11 117.74(18) . . ?
C10 N2 Ni1 128.78(14) . . ?
C11 N2 Ni1 113.46(13) . . ?
C13 N3 C24 118.7(2) . . ?
C13 N3 Ni1 127.93(17) . . ?
C24 N3 Ni1 112.42(14) . . ?
C22 N4 C23 118.3(2) . . ?
C22 N4 Ni1 128.84(16) . . ?
C23 N4 Ni1 112.13(14) . . ?
V1' O1 V1 20.4(3) . . ?
V1' O1 Ni1 155.6(3) . . ?
V1 O1 Ni1 154.27(10) . . ?
V1' O2 V1' 180.0(8) 2 . ?
V1' O2 V1 18.9(3) 2 2 ?
V1' O2 V1 161.1(3) . 2 ?
V1' O2 V1 161.1(3) 2 . ?
V1' O2 V1 18.9(3) . . ?
V1 O2 V1 180.00(3) 2 . ?
V1 O3 V1' 1.3(2) . . ?
V2 O4 V1' 144.3(3) . . ?
V2 O4 V1 145.99(11) . . ?
V1' O4 V1 18.4(3) . . ?
V2 O6 V3 126.62(9) . . ?
V2 O8 V3 138.13(10) 2_654 . ?
V3 O9 Ni1 176.43(10) . . ?

loop_
_geom_bond_atom_site_label_1
_geom_bond_atom_site_label_2
_geom_bond_distance
_geom_bond_site_symmetry_2
_geom_bond_publ_flag
Ni1 O9 2.0567(16) . ?
Ni1 O1 2.0582(16) . ?
Ni1 N3 2.0733(19) . ?
Ni1 N2 2.0869(18) . ?
Ni1 N4 2.0903(18) . ?
Ni1 N1 2.1148(17) . ?
V1 V1' 0.579(8) . ?
V1 O3 1.596(2) . ?
V1 O1 1.6576(16) . ?
V1 O2 1.7907(7) . ?
V1 O4 1.8270(18) . ?
V1' O1 1.526(8) . ?
V1' O2 1.707(8) . ?
V1' O4 1.784(8) . ?
V1' O3 2.173(8) . ?
V2 O5 1.5976(16) . ?
V2 O4 1.7395(17) . ?
V2 O8 1.7592(16) 2_654 ?
V2 O6 1.7709(17) . ?
V3 O7 1.6141(17) . ?
V3 O9 1.6455(16) . ?
V3 O6 1.8216(16) . ?
V3 O8 1.8272(17) . ?
C1 N1 1.329(3) . ?
C1 C2 1.397(3) . ?
C2 C3 1.366(3) . ?
C3 C4 1.405(3) . ?
C4 C12 1.409(3) . ?
C4 C5 1.427(3) . ?
C5 C6 1.349(4) . ?
C6 C7 1.433(3) . ?
C7 C11 1.399(3) . ?
C7 C8 1.408(3) . ?
C8 C9 1.360(4) . ?
C9 C10 1.401(3) . ?
C10 N2 1.326(3) . ?
C11 N2 1.358(2) . ?
C11 C12 1.436(3) . ?
C12 N1 1.355(3) . ?
C13 N3 1.326(3) . ?
C13 C14 1.401(4) . ?
C14 C15 1.360(5) . ?
C15 C16 1.411(4) . ?
C16 C24 1.406(3) . ?
C16 C17 1.432(4) . ?
C17 C18 1.344(5) . ?
C18 C19 1.431(4) . ?
C19 C23 1.404(3) . ?
C19 C20 1.410(5) . ?
C20 C21 1.364(5) . ?
C21 C22 1.395(4) . ?
C22 N4 1.326(3) . ?
C23 N4 1.360(3) . ?
C23 C24 1.431(3) . ?
C24 N3 1.360(3) . ?
O2 V1' 1.707(8) 2 ?
O2 V1 1.7907(7) 2 ?
O8 V2 1.7592(16) 2_654 ?
